data_4034196
loop_
_publ_author_name
'Bandaru, Siva Sankar Murthy'
'Bhilare, Shatrughn'
'Cardozo, Jesvita'
'Chrysochos, Nicolas'
'Schulzke, Carola'
'Sanghvi, Yogesh S.'
'Gunturu, Krishna Chaitanya'
'Kapdi, Anant R.'

_publ_section_title
;
 Pd/PTABS: Low-Temperature Thioetherification of Chloro(hetero)arenes.
;
_journal_issue 14
_journal_name_full 'The Journal of organic chemistry'
_journal_page_first 8921
_journal_page_last 8940
_journal_paper_doi 10.1021/acs.joc.9b00840
_journal_volume 84
_journal_year 2019
_chemical_formula_moiety 'C16 H12 N2 S2'
_chemical_formula_sum 'C16 H12 N2 S2'
_chemical_formula_weight 296.40
_space_group_crystal_system triclinic
_space_group_IT_number 2
_space_group_name_Hall '-P 1'
_space_group_name_H-M_alt 'P -1'
_atom_sites_solution_hydrogens geom
_audit_creation_method SHELXL-2018/3
_cell_angle_alpha 111.03(3)
_cell_angle_beta 106.70(3)
_cell_angle_gamma 96.14(3)
_cell_formula_units_Z 2
_cell_length_a 7.7620(16)
_cell_length_b 10.205(2)
_cell_length_c 10.415(2)
_cell_measurement_reflns_used 8139
_cell_measurement_temperature 170(2)
_cell_measurement_theta_max 59.0
_cell_measurement_theta_min 7.0
_cell_volume 716.9(4)
_computing_cell_refinement 'X-Area by STOE & Cie GmbH 2010'
_computing_data_collection 'X-Area by STOE & Cie GmbH 2010'
_computing_data_reduction 'X-Area by STOE & Cie GmbH 2010'
_computing_molecular_graphics 'XP Version 5.1 by Bruker AXS 1998'
_computing_publication_material 'CIFTAB (Sheldrick, 2015)'
_computing_structure_refinement 'SHELXL-2018/3 (Sheldrick, 2015)'
_computing_structure_solution 'SHELXT-2018 (Sheldrick, 2015)'
_diffrn_ambient_temperature 170(2)
_diffrn_detector_area_resol_mean 6.67
_diffrn_measured_fraction_theta_full 0.994
_diffrn_measured_fraction_theta_max 0.986
_diffrn_measurement_device_type 'STOE IPDS2T'
_diffrn_measurement_method \w
_diffrn_radiation_type MoK\a
_diffrn_radiation_wavelength 0.71073
_diffrn_reflns_av_R_equivalents 0.0212
_diffrn_reflns_av_unetI/netI 0.0231
_diffrn_reflns_Laue_measured_fraction_full 0.994
_diffrn_reflns_Laue_measured_fraction_max 0.986
_diffrn_reflns_limit_h_max 10
_diffrn_reflns_limit_h_min -10
_diffrn_reflns_limit_k_max 12
_diffrn_reflns_limit_k_min -14
_diffrn_reflns_limit_l_max 14
_diffrn_reflns_limit_l_min -14
_diffrn_reflns_number 8139
_diffrn_reflns_point_group_measured_fraction_full 0.994
_diffrn_reflns_point_group_measured_fraction_max 0.986
_diffrn_reflns_theta_full 25.242
_diffrn_reflns_theta_max 29.480
_diffrn_reflns_theta_min 3.501
_diffrn_source 'fine-focus sealed tube'
_exptl_absorpt_coefficient_mu 0.361
_exptl_absorpt_correction_T_max 0.9909
_exptl_absorpt_correction_T_min 0.9711
_exptl_absorpt_correction_type numerical
_exptl_absorpt_process_details 'face indexed'
_exptl_crystal_colour colourless
_exptl_crystal_density_diffrn 1.373
_exptl_crystal_description platelet
_exptl_crystal_F_000 308
_exptl_crystal_size_max 0.156
_exptl_crystal_size_mid 0.149
_exptl_crystal_size_min 0.064
_refine_diff_density_max 0.285
_refine_diff_density_min -0.222
_refine_diff_density_rms 0.042
_refine_ls_extinction_method none
_refine_ls_goodness_of_fit_ref 1.040
_refine_ls_hydrogen_treatment constr
_refine_ls_matrix_type full
_refine_ls_number_parameters 181
_refine_ls_number_reflns 3932
_refine_ls_number_restraints 0
_refine_ls_restrained_S_all 1.040
_refine_ls_R_factor_all 0.0479
_refine_ls_R_factor_gt 0.0331
_refine_ls_shift/su_max 0.000
_refine_ls_shift/su_mean 0.000
_refine_ls_structure_factor_coef Fsqd
_refine_ls_weighting_details 'w=1/[\s^2^(Fo^2^)+(0.0414P)^2^+0.1741P] where P=(Fo^2^+2Fc^2^)/3'
_refine_ls_weighting_scheme calc
_refine_ls_wR_factor_gt 0.0821
_refine_ls_wR_factor_ref 0.0879
_reflns_Friedel_coverage 0.000
_reflns_number_gt 3069
_reflns_number_total 3932
_reflns_threshold_expression 'I > 2\s(I)'
_cod_data_source_file jo9b00840_si_002.cif
_cod_data_source_block shelx
_cod_original_cell_volume 717.0(3)
_cod_database_code 4034196
_shelx_shelxl_version_number 2018/3
_shelx_space_group_comment
;
The symmetry employed for this shelxl refinement is uniquely defined
by the following loop, which should always be used as a source of
symmetry information in preference to the above space-group names.
They are only intended as comments.
;
_shelx_estimated_absorpt_t_min 0.946
_shelx_estimated_absorpt_t_max 0.977
_exptl_absorpt_special_details
;
programs X-Red32 and X-Shape by STOE & Cie GmbH 2010
;

loop_
_space_group_symop_operation_xyz
'x, y, z'
'-x, -y, -z'

loop_
_atom_site_label
_atom_site_type_symbol
_atom_site_fract_x
_atom_site_fract_y
_atom_site_fract_z
_atom_site_U_iso_or_equiv
_atom_site_adp_type
_atom_site_occupancy
_atom_site_site_symmetry_order
_atom_site_calc_flag
_atom_site_refinement_flags_posn
_atom_site_refinement_flags_adp
S1 S 0.17777(6) 0.91908(4) 0.84373(4) 0.04092(11) Uani 1 1 d . .
S2 S 0.71107(5) 0.67867(4) 0.96821(4) 0.03294(10) Uani 1 1 d . .
N1 N 0.42384(16) 0.77215(12) 0.87510(12) 0.0295(2) Uani 1 1 d . .
N2 N 0.16754(15) 0.65649(12) 0.64922(12) 0.0314(2) Uani 1 1 d . .
C1 C 0.26200(18) 0.76364(14) 0.77901(14) 0.0277(3) Uani 1 1 d . .
C2 C 0.50041(17) 0.66050(14) 0.83435(14) 0.0267(2) Uani 1 1 d . .
C3 C 0.41724(19) 0.54274(14) 0.69960(15) 0.0320(3) Uani 1 1 d . .
H3 H 0.473409 0.464241 0.669717 0.038 Uiso 1 1 calc R U
C4 C 0.2496(2) 0.54656(15) 0.61247(15) 0.0345(3) Uani 1 1 d . .
H4 H 0.187846 0.466631 0.520672 0.041 Uiso 1 1 calc R U
C5 C -0.03888(19) 0.88259(14) 0.70520(15) 0.0306(3) Uani 1 1 d . .
C6 C -0.0511(2) 0.86744(15) 0.56497(15) 0.0338(3) Uani 1 1 d . .
H6 H 0.056927 0.869747 0.539429 0.041 Uiso 1 1 calc R U
C7 C -0.2211(2) 0.84898(16) 0.46251(17) 0.0418(4) Uani 1 1 d . .
H7 H -0.230474 0.836268 0.365617 0.050 Uiso 1 1 calc R U
C8 C -0.3766(2) 0.84894(17) 0.50036(19) 0.0458(4) Uani 1 1 d . .
H8 H -0.492964 0.837230 0.429800 0.055 Uiso 1 1 calc R U
C9 C -0.3647(2) 0.86570(18) 0.6393(2) 0.0480(4) Uani 1 1 d . .
H9 H -0.472698 0.866557 0.664959 0.058 Uiso 1 1 calc R U
C10 C -0.1960(2) 0.88144(16) 0.74272(18) 0.0392(3) Uani 1 1 d . .
H10 H -0.188304 0.891357 0.838574 0.047 Uiso 1 1 calc R U
C11 C 0.77038(18) 0.51359(14) 0.88448(14) 0.0287(3) Uani 1 1 d . .
C12 C 0.7251(2) 0.39847(16) 0.91834(16) 0.0369(3) Uani 1 1 d . .
H12 H 0.659271 0.406879 0.983906 0.044 Uiso 1 1 calc R U
C13 C 0.7757(2) 0.27083(16) 0.85670(16) 0.0405(3) Uani 1 1 d . .
H13 H 0.745331 0.191874 0.880498 0.049 Uiso 1 1 calc R U
C14 C 0.8698(2) 0.25840(16) 0.76103(16) 0.0372(3) Uani 1 1 d . .
H14 H 0.904228 0.170736 0.718524 0.045 Uiso 1 1 calc R U
C15 C 0.9143(2) 0.37302(16) 0.72678(17) 0.0401(3) Uani 1 1 d . .
H15 H 0.978032 0.363691 0.659732 0.048 Uiso 1 1 calc R U
C16 C 0.8665(2) 0.50180(15) 0.78963(16) 0.0356(3) Uani 1 1 d . .
H16 H 0.899711 0.581429 0.767596 0.043 Uiso 1 1 calc R U

loop_
_atom_site_aniso_label
_atom_site_aniso_U_11
_atom_site_aniso_U_22
_atom_site_aniso_U_33
_atom_site_aniso_U_23
_atom_site_aniso_U_13
_atom_site_aniso_U_12
S1 0.0433(2) 0.03532(19) 0.03140(18) 0.00440(14) 0.00262(15) 0.02139(16)
S2 0.03176(17) 0.03235(17) 0.02877(16) 0.00871(13) 0.00482(13) 0.01387(14)
N1 0.0311(6) 0.0288(5) 0.0273(5) 0.0107(4) 0.0080(4) 0.0111(5)
N2 0.0292(6) 0.0272(5) 0.0313(5) 0.0088(5) 0.0049(5) 0.0083(4)
C1 0.0287(6) 0.0269(6) 0.0283(6) 0.0119(5) 0.0091(5) 0.0095(5)
C2 0.0260(6) 0.0274(6) 0.0271(6) 0.0121(5) 0.0082(5) 0.0081(5)
C3 0.0315(7) 0.0262(6) 0.0335(6) 0.0081(5) 0.0082(5) 0.0104(5)
C4 0.0329(7) 0.0265(6) 0.0325(6) 0.0053(5) 0.0038(6) 0.0068(5)
C5 0.0330(7) 0.0253(6) 0.0329(6) 0.0117(5) 0.0090(5) 0.0122(5)
C6 0.0365(7) 0.0327(7) 0.0338(7) 0.0132(6) 0.0129(6) 0.0144(6)
C7 0.0484(9) 0.0373(7) 0.0338(7) 0.0130(6) 0.0062(7) 0.0148(7)
C8 0.0353(8) 0.0367(8) 0.0530(9) 0.0165(7) -0.0003(7) 0.0091(6)
C9 0.0330(8) 0.0463(9) 0.0727(12) 0.0300(9) 0.0217(8) 0.0122(7)
C10 0.0430(8) 0.0407(8) 0.0458(8) 0.0245(7) 0.0214(7) 0.0165(6)
C11 0.0270(6) 0.0295(6) 0.0269(6) 0.0107(5) 0.0051(5) 0.0107(5)
C12 0.0452(8) 0.0394(7) 0.0359(7) 0.0208(6) 0.0186(6) 0.0167(6)
C13 0.0530(9) 0.0338(7) 0.0384(7) 0.0192(6) 0.0138(7) 0.0145(7)
C14 0.0373(7) 0.0322(7) 0.0342(7) 0.0080(6) 0.0061(6) 0.0152(6)
C15 0.0406(8) 0.0389(8) 0.0415(8) 0.0118(6) 0.0201(7) 0.0132(6)
C16 0.0366(7) 0.0323(7) 0.0402(7) 0.0151(6) 0.0160(6) 0.0096(6)

loop_
_atom_type_symbol
_atom_type_description
_atom_type_scat_dispersion_real
_atom_type_scat_dispersion_imag
_atom_type_scat_source
C C 0.0033 0.0016 'International Tables Vol C Tables 4.2.6.8 and 6.1.1.4'
H H 0.0000 0.0000 'International Tables Vol C Tables 4.2.6.8 and 6.1.1.4'
N N 0.0061 0.0033 'International Tables Vol C Tables 4.2.6.8 and 6.1.1.4'
S S 0.1246 0.1234 'International Tables Vol C Tables 4.2.6.8 and 6.1.1.4'

loop_
_geom_angle_atom_site_label_1
_geom_angle_atom_site_label_2
_geom_angle_atom_site_label_3
_geom_angle
C1 S1 C5 104.13(7)
C2 S2 C11 101.76(7)
C2 N1 C1 115.87(11)
C1 N2 C4 114.47(12)
N2 C1 N1 127.69(12)
N2 C1 S1 120.79(10)
N1 C1 S1 111.51(10)
N1 C2 C3 122.05(12)
N1 C2 S2 113.02(10)
C3 C2 S2 124.92(11)
C4 C3 C2 116.08(13)
C4 C3 H3 122.0
C2 C3 H3 122.0
N2 C4 C3 123.80(13)
N2 C4 H4 118.1
C3 C4 H4 118.1
C10 C5 C6 120.01(13)
C10 C5 S1 118.54(11)
C6 C5 S1 121.23(11)
C7 C6 C5 119.67(14)
C7 C6 H6 120.2
C5 C6 H6 120.2
C8 C7 C6 120.19(15)
C8 C7 H7 119.9
C6 C7 H7 119.9
C9 C8 C7 120.31(15)
C9 C8 H8 119.8
C7 C8 H8 119.8
C8 C9 C10 120.35(16)
C8 C9 H9 119.8
C10 C9 H9 119.8
C9 C10 C5 119.46(15)
C9 C10 H10 120.3
C5 C10 H10 120.3
C16 C11 C12 120.12(13)
C16 C11 S2 120.15(11)
C12 C11 S2 119.70(11)
C11 C12 C13 119.98(14)
C11 C12 H12 120.0
C13 C12 H12 120.0
C14 C13 C12 119.98(14)
C14 C13 H13 120.0
C12 C13 H13 120.0
C13 C14 C15 120.03(14)
C13 C14 H14 120.0
C15 C14 H14 120.0
C14 C15 C16 120.34(14)
C14 C15 H15 119.8
C16 C15 H15 119.8
C11 C16 C15 119.53(14)
C11 C16 H16 120.2
C15 C16 H16 120.2

loop_
_geom_bond_atom_site_label_1
_geom_bond_atom_site_label_2
_geom_bond_distance
S1 C1 1.7624(14)
S1 C5 1.7704(16)
S2 C2 1.7582(15)
S2 C11 1.7756(14)
N1 C2 1.3321(17)
N1 C1 1.3338(17)
N2 C1 1.3262(18)
N2 C4 1.3397(18)
C2 C3 1.3905(19)
C3 C4 1.3699(19)
C3 H3 0.9500
C4 H4 0.9500
C5 C10 1.384(2)
C5 C6 1.386(2)
C6 C7 1.382(2)
C6 H6 0.9500
C7 C8 1.373(2)
C7 H7 0.9500
C8 C9 1.369(3)
C8 H8 0.9500
C9 C10 1.386(2)
C9 H9 0.9500
C10 H10 0.9500
C11 C16 1.380(2)
C11 C12 1.382(2)
C12 C13 1.385(2)
C12 H12 0.9500
C13 C14 1.375(2)
C13 H13 0.9500
C14 C15 1.378(2)
C14 H14 0.9500
C15 C16 1.385(2)
C15 H15 0.9500
C16 H16 0.9500
